data_2102564
loop_
_publ_author_name
'Bawa, Shaleen'
'Cot\'e, Marie L.'
'Dubois, Patrick'
'Lalancette, Roger A.'
'Thompson, Hugh W.'

_publ_section_title
;
 2-Hydroxyisophthalic acid: hydrogen-bonding patterns in the
 monohydrate and the tetraphenylphosphonium salt. An instance of
 dramatic acidity enhancement by symmetric, internally hydrogen-bonded
 anion stabilization
;
_journal_issue 4
_journal_name_full 'Acta Crystallographica Section B'
_journal_page_first 438
_journal_page_last 446
_journal_paper_doi 10.1107/S0108768104012686
_journal_volume 60
_journal_year 2004
_chemical_formula_moiety 'C8 H6 O5, H2 O'
_chemical_formula_sum 'C8 H8 O6'
_chemical_formula_weight 200.14
_chemical_melting_point 373
_chemical_name_common '2-hydroxyisophthalic acid'
_chemical_name_systematic '2-hydroxybenzene-1,2-dioic acid'
_space_group_IT_number 2
_symmetry_cell_setting triclinic
_symmetry_space_group_name_Hall '-P 1'
_symmetry_space_group_name_H-M 'P -1'
_atom_sites_solution_hydrogens geom
_atom_sites_solution_primary direct
_atom_sites_solution_secondary difmap
_audit_creation_method SHELXL-97
_cell_angle_alpha 97.647(13)
_cell_angle_beta 90.219(13)
_cell_angle_gamma 100.537(16)
_cell_formula_units_Z 2
_cell_length_a 3.6673(6)
_cell_length_b 9.7608(19)
_cell_length_c 11.8421(15)
_cell_measurement_reflns_used 24
_cell_measurement_temperature 296(2)
_cell_measurement_theta_max 19.7
_cell_measurement_theta_min 8.7
_cell_volume 412.87(12)
_computing_cell_refinement 'XSCANS (Siemens, 1996)'
_computing_data_collection 'XSCANS (Siemens, 1996)'
_computing_data_reduction 'XSCANS (Siemens, 1996)'
_computing_molecular_graphics 'SHELXP-97 (Sheldrick, 1997)'
_computing_publication_material 'SHELXL-97 (Sheldrick, 1997)'
_computing_structure_refinement 'SHELXL-97 (Sheldrick, 1997)'
_computing_structure_solution 'SHELXS-97 (Sheldrick, 1997)'
_diffrn_ambient_temperature 296(2)
_diffrn_measured_fraction_theta_full 0.995
_diffrn_measured_fraction_theta_max 0.995
_diffrn_measurement_device_type 'Siemens P4'
_diffrn_measurement_method '2\q/\q scans'
_diffrn_radiation_monochromator graphite
_diffrn_radiation_source 'fine-focus sealed tube'
_diffrn_radiation_type MoK\a
_diffrn_radiation_wavelength 0.71073
_diffrn_reflns_av_R_equivalents 0.0588
_diffrn_reflns_av_sigmaI/netI 0.0654
_diffrn_reflns_limit_h_max 5
_diffrn_reflns_limit_h_min -1
_diffrn_reflns_limit_k_max 13
_diffrn_reflns_limit_k_min -13
_diffrn_reflns_limit_l_max 16
_diffrn_reflns_limit_l_min -16
_diffrn_reflns_number 3409
_diffrn_reflns_theta_full 30.00
_diffrn_reflns_theta_max 30.00
_diffrn_reflns_theta_min 1.74
_diffrn_standards_decay_% 'variation <2.0'
_diffrn_standards_interval_count 97
_diffrn_standards_number 3
_exptl_absorpt_coefficient_mu 0.141
_exptl_absorpt_correction_T_max 0.98
_exptl_absorpt_correction_T_min 0.95
_exptl_absorpt_correction_type numerical
_exptl_absorpt_process_details 'Sheldrick (1997)'
_exptl_crystal_colour 'pale yellow'
_exptl_crystal_density_diffrn 1.610
_exptl_crystal_density_meas 1.60
_exptl_crystal_density_method 'flotation in BrCCl~3~/cyclohexane'
_exptl_crystal_description 'square prism'
_exptl_crystal_F_000 208
_exptl_crystal_size_max 0.40
_exptl_crystal_size_mid 0.30
_exptl_crystal_size_min 0.20
_refine_diff_density_max 0.39
_refine_diff_density_min -0.42
_refine_ls_extinction_coef 0.00(3)
_refine_ls_extinction_expression Fc^*^=kFc[1+0.001xFc^2^\l^3^/sin(2\q)]^-1/4^
_refine_ls_extinction_method SHELXL
_refine_ls_goodness_of_fit_ref 1.11
_refine_ls_hydrogen_treatment mixed
_refine_ls_matrix_type full
_refine_ls_number_parameters 148
_refine_ls_number_reflns 2400
_refine_ls_number_restraints 0
_refine_ls_restrained_S_all 1.11
_refine_ls_R_factor_all 0.084
_refine_ls_R_factor_gt 0.059
_refine_ls_shift/su_max 0.46
_refine_ls_shift/su_mean 0.00
_refine_ls_structure_factor_coef Fsqd
_refine_ls_weighting_details 'calc w=1/[\s^2^(Fo^2^)+(0.1001P)^2^] where P=(Fo^2^+2Fc^2^)/3'
_refine_ls_weighting_scheme calc
_refine_ls_wR_factor_gt 0.173
_refine_ls_wR_factor_ref 0.186
_reflns_number_gt 1574
_reflns_number_total 2400
_reflns_threshold_expression >2sigma(I)
_cod_data_source_file na5013.cif
_cod_data_source_block 1
_cod_depositor_comments
;
The following automatic conversions were performed:
'_symmetry_cell_setting' value 'Triclinic' changed to 'triclinic'
according to '/home/saulius/struct/CIF-dictionaries/cif_core.dic'
dictionary named 'cif_core.dic' version 2.4.1 from 2010-06-29.

Automatic conversion script
Id: cif_fix_enum 1527 2010-12-29 10:47:43Z saulius 

The following automatic conversions were performed:

'_symmetry_cell_setting' value 'Triclinic' changed to 'triclinic'
according to /home/saulius/struct/CIF-dictionaries/cif_core.dic
dictionary named 'cif_core.dic' version 2.4.1 from 2010-06-29.

Automatic conversion script
Id: cif_fix_values 1715 2011-07-08 13:25:40Z adriana 
;
_cod_original_cell_volume 412.87(15)
_cod_database_code 2102564
_cod_database_fobs_code 2102564

loop_
_symmetry_equiv_pos_as_xyz
'x, y, z'
'-x, -y, -z'

loop_
_atom_site_label
_atom_site_fract_x
_atom_site_fract_y
_atom_site_fract_z
_atom_site_U_iso_or_equiv
_atom_site_adp_type
_atom_site_calc_flag
_atom_site_refinement_flags
_atom_site_occupancy
_atom_site_type_symbol
O1 0.3605(5) 0.11802(13) 0.48484(10) 0.0500(4) Uani d . 1 O
O2 0.2067(4) 0.31251(14) 0.43745(11) 0.0487(4) Uani d . 1 O
H2 0.220(8) 0.259(3) 0.365(3) 0.080 Uiso d . 1 H
O3 0.3721(4) 0.07821(11) 0.69435(9) 0.0390(4) Uani d . 1 O
H3 0.410(8) 0.073(3) 0.617(3) 0.080 Uiso d . 1 H
O4 0.2829(6) 0.25056(17) 1.03056(11) 0.0667(6) Uani d . 1 O
H4 0.2884 0.1960 1.0773 0.080 Uiso calc PR 0.50 H
O5 0.4104(5) 0.06883(14) 0.91522(10) 0.0549(5) Uani d . 1 O
H5 0.4471 0.0428 0.9766 0.080 Uiso calc PR 0.50 H
O6 0.2622(8) 0.1569(2) 0.23472(14) 0.0933(8) Uani d . 1 O
H106 0.3356 0.0770 0.2206 0.080 Uiso d R 1 H
H206 0.0751 0.1497 0.1878 0.080 Uiso d R 1 H
C1 0.2465(4) 0.29125(16) 0.63348(12) 0.0288(3) Uani d . 1 C
C2 0.3000(5) 0.20891(15) 0.72026(12) 0.0279(4) Uani d . 1 C
C3 0.2761(5) 0.26611(16) 0.83498(12) 0.0306(4) Uani d . 1 C
C4 0.2062(5) 0.40280(18) 0.85941(14) 0.0362(4) Uani d . 1 C
H4A 0.191(7) 0.445(3) 0.940(2) 0.056(6) Uiso d . 1 H
C5 0.1559(6) 0.48321(18) 0.77515(15) 0.0391(4) Uani d . 1 C
H5A 0.095(6) 0.572(3) 0.7961(19) 0.050(6) Uiso d . 1 H
C6 0.1750(5) 0.42655(17) 0.66251(14) 0.0347(4) Uani d . 1 C
H6 0.136(7) 0.477(2) 0.6001(19) 0.050(6) Uiso d . 1 H
C7 0.2765(5) 0.23265(16) 0.51308(13) 0.0324(4) Uani d . 1 C
C8 0.3257(5) 0.18936(18) 0.93217(13) 0.0363(4) Uani d . 1 C

loop_
_atom_site_aniso_label
_atom_site_aniso_U_11
_atom_site_aniso_U_22
_atom_site_aniso_U_33
_atom_site_aniso_U_12
_atom_site_aniso_U_13
_atom_site_aniso_U_23
O1 0.0899(12) 0.0398(7) 0.0278(6) 0.0307(7) 0.0055(6) 0.0052(5)
O2 0.0799(11) 0.0426(7) 0.0309(6) 0.0239(7) 0.0025(6) 0.0143(5)
O3 0.0697(9) 0.0271(6) 0.0251(5) 0.0211(6) 0.0028(5) 0.0040(4)
O4 0.1230(16) 0.0604(9) 0.0241(6) 0.0384(10) 0.0058(7) 0.0027(6)
O5 0.0967(13) 0.0471(8) 0.0299(6) 0.0341(8) 0.0008(7) 0.0087(5)
O6 0.173(2) 0.0796(13) 0.0370(8) 0.0383(14) 0.0075(10) 0.0219(7)
C1 0.0323(8) 0.0284(7) 0.0278(7) 0.0093(6) 0.0023(6) 0.0059(5)
C2 0.0342(8) 0.0244(6) 0.0263(6) 0.0089(6) 0.0019(6) 0.0028(5)
C3 0.0354(9) 0.0320(7) 0.0249(7) 0.0088(7) 0.0010(6) 0.0018(5)
C4 0.0393(10) 0.0361(8) 0.0329(8) 0.0117(7) 0.0030(7) -0.0035(6)
C5 0.0451(10) 0.0281(7) 0.0456(9) 0.0145(7) 0.0021(8) 0.0001(6)
C6 0.0385(10) 0.0298(7) 0.0389(8) 0.0119(7) 0.0024(7) 0.0078(6)
C7 0.0420(9) 0.0312(7) 0.0266(7) 0.0104(7) 0.0021(6) 0.0082(5)
C8 0.0455(10) 0.0391(8) 0.0245(7) 0.0095(7) 0.0010(6) 0.0028(6)

loop_
_atom_type_symbol
_atom_type_description
_atom_type_scat_dispersion_real
_atom_type_scat_dispersion_imag
_atom_type_scat_source
C C 0.0033 0.0016 'International Tables Vol C Tables 4.2.6.8 and 6.1.1.4'
H H 0.0000 0.0000 'International Tables Vol C Tables 4.2.6.8 and 6.1.1.4'
O O 0.0106 0.0060 'International Tables Vol C Tables 4.2.6.8 and 6.1.1.4'

loop_
_geom_angle_atom_site_label_1
_geom_angle_atom_site_label_2
_geom_angle_atom_site_label_3
_geom_angle
C7 O2 H2 106.2(19)
C2 O3 H3 102.1(18)
C8 O4 H4 109.5
C8 O5 H5 109.5
H106 O6 H206 104.6
C6 C1 C2 120.01(14)
C6 C1 C7 120.84(13)
C2 C1 C7 119.13(13)
O3 C2 C3 120.02(13)
O3 C2 C1 121.11(13)
C3 C2 C1 118.87(13)
C4 C3 C2 118.77(14)
C4 C3 C8 117.85(13)
C2 C3 C8 123.38(14)
C5 C4 C3 122.41(14)
C5 C4 H4A 117.6(15)
C3 C4 H4A 120.0(15)
C4 C5 C6 118.86(14)
C4 C5 H5A 118.8(14)
C6 C5 H5A 122.2(14)
C5 C6 C1 121.07(15)
C5 C6 H6 122.3(14)
C1 C6 H6 116.7(14)
O1 C7 O2 121.81(14)
O1 C7 C1 122.61(13)
O2 C7 C1 115.58(14)
O4 C8 O5 122.56(16)
O4 C8 C3 116.99(15)
O5 C8 C3 120.45(13)

loop_
_geom_bond_atom_site_label_1
_geom_bond_atom_site_label_2
_geom_bond_distance
O1 C7 1.219(2)
O2 C7 1.3163(18)
O2 H2 0.95(3)
O3 C2 1.3459(17)
O3 H3 0.92(3)
O4 C8 1.261(2)
O4 H4 0.8200
O5 C8 1.262(2)
O5 H5 0.8200
O6 H106 0.8668
O6 H206 0.8677
C1 C6 1.392(2)
C1 C2 1.420(2)
C1 C7 1.476(2)
C2 C3 1.408(2)
C3 C4 1.397(2)
C3 C8 1.482(2)
C4 C5 1.380(2)
C4 H4A 0.99(2)
C5 C6 1.382(2)
C5 H5A 0.93(2)
C6 H6 0.97(2)

loop_
_geom_torsion_atom_site_label_1
_geom_torsion_atom_site_label_2
_geom_torsion_atom_site_label_3
_geom_torsion_atom_site_label_4
_geom_torsion
C6 C1 C2 O3 -179.51(16)
C7 C1 C2 O3 -0.9(2)
C6 C1 C2 C3 0.6(2)
C7 C1 C2 C3 179.14(15)
O3 C2 C3 C4 179.09(15)
C1 C2 C3 C4 -1.0(2)
O3 C2 C3 C8 -0.1(3)
C1 C2 C3 C8 179.77(15)
C2 C3 C4 C5 0.7(3)
C8 C3 C4 C5 179.98(17)
C3 C4 C5 C6 0.1(3)
C4 C5 C6 C1 -0.5(3)
C2 C1 C6 C5 0.2(3)
C7 C1 C6 C5 -178.34(16)
C6 C1 C7 O1 175.52(18)
C2 C1 C7 O1 -3.0(3)
C6 C1 C7 O2 -4.4(3)
C2 C1 C7 O2 177.02(15)
C4 C3 C8 O4 3.4(3)
C2 C3 C8 O4 -177.32(19)
C4 C3 C8 O5 -175.92(18)
C2 C3 C8 O5 3.3(3)
